data_7118455
loop_
_publ_author_name
'Jiang, Wei'
'Yang, Jin'
'Liu, Ying-Ying'
'Ma, Jian-Fang'

_publ_section_title
;
 Porphyrin-based mixed-valent Ag(I)/Ag(II) and Cu(I)/Cu(II) networks as
 efficient heterogeneous catalysts for the azide-alkyne "click" reaction
 and promising oxidation of ethylbenzene
;
_journal_coden_ASTM CHCOFS
_journal_issue 7
_journal_name_full
;
 Chemical Communications (Cambridge, United Kingdom)
;
_journal_page_first 1373
_journal_page_last 1376
_journal_paper_doi 10.1039/c5cc08456c
_journal_volume 52
_journal_year 2016
_chemical_formula_moiety 'C15 H13 N3'
_chemical_formula_sum 'C15 H13 N3'
_chemical_formula_weight 235.28
_space_group_IT_number 4
_symmetry_cell_setting monoclinic
_symmetry_space_group_name_Hall 'P 2yb'
_symmetry_space_group_name_H-M 'P 1 21 1'
_atom_sites_solution_hydrogens geom
_atom_sites_solution_primary direct
_atom_sites_solution_secondary difmap
_audit_creation_method SHELXL-97
_audit_update_record
;
2015-11-16 deposited with the CCDC.
2015-11-23 downloaded from the CCDC.
;
_cell_angle_alpha 90.00
_cell_angle_beta 100.341(2)
_cell_angle_gamma 90.00
_cell_formula_units_Z 2
_cell_length_a 7.9820(12)
_cell_length_b 5.766(2)
_cell_length_c 13.788(2)
_cell_measurement_reflns_used 2695
_cell_measurement_temperature 293(2)
_cell_measurement_theta_max 29.0961
_cell_measurement_theta_min 2.9976
_cell_volume 624.3(3)
_computing_cell_refinement CrysAlis
_computing_data_collection 'CrysAlis (Oxford Diffraction, 2006)'
_computing_data_reduction CrysAlis
_computing_structure_refinement 'SHELXL-97 (Sheldrick, 1997)'
_computing_structure_solution 'SHELXS-97 (Sheldrick, 1997)'
_diffrn_ambient_temperature 293(2)
_diffrn_detector_area_resol_mean 10.0
_diffrn_measured_fraction_theta_full 0.995
_diffrn_measured_fraction_theta_max 0.852
_diffrn_measurement_device_type 'Oxford Diffraction Gemini R Ultra'
_diffrn_measurement_method '\w scan'
_diffrn_radiation_monochromator graphite
_diffrn_radiation_source 'fine-focus sealed tube'
_diffrn_radiation_type MoK\a
_diffrn_radiation_wavelength 0.71069
_diffrn_reflns_av_R_equivalents 0.0652
_diffrn_reflns_av_unetI/netI 0.0568
_diffrn_reflns_limit_h_max 9
_diffrn_reflns_limit_h_min -10
_diffrn_reflns_limit_k_max 5
_diffrn_reflns_limit_k_min -7
_diffrn_reflns_limit_l_max 13
_diffrn_reflns_limit_l_min -18
_diffrn_reflns_number 2690
_diffrn_reflns_theta_full 25.00
_diffrn_reflns_theta_max 29.16
_diffrn_reflns_theta_min 3.00
_exptl_absorpt_coefficient_mu 0.077
_exptl_absorpt_correction_T_max 1.00000
_exptl_absorpt_correction_T_min 0.43059
_exptl_absorpt_correction_type multi-scan
_exptl_absorpt_process_details
;
CrysAlis (Oxford Diffraction, 2006) 
;
_exptl_crystal_colour colourless
_exptl_crystal_density_diffrn 1.252
_exptl_crystal_density_method 'not measured'
_exptl_crystal_description block
_exptl_crystal_F_000 248
_exptl_crystal_size_max 0.22
_exptl_crystal_size_mid 0.19
_exptl_crystal_size_min 0.15
_refine_diff_density_max 0.178
_refine_diff_density_min -0.194
_refine_diff_density_rms 0.042
_refine_ls_abs_structure_details 'Flack H D (1983), Acta Cryst. A39, 876-881'
_refine_ls_abs_structure_Flack -3(5)
_refine_ls_extinction_method none
_refine_ls_goodness_of_fit_ref 1.046
_refine_ls_hydrogen_treatment mixed
_refine_ls_matrix_type full
_refine_ls_number_parameters 163
_refine_ls_number_reflns 1575
_refine_ls_number_restraints 1
_refine_ls_restrained_S_all 1.046
_refine_ls_R_factor_all 0.0705
_refine_ls_R_factor_gt 0.0512
_refine_ls_shift/su_max 0.000
_refine_ls_shift/su_mean 0.000
_refine_ls_structure_factor_coef Fsqd
_refine_ls_weighting_details 'calc w=1/[\s^2^(Fo^2^)+(0.0590P)^2^+0.0000P] where P=(Fo^2^+2Fc^2^)/3'
_refine_ls_weighting_scheme calc
_refine_ls_wR_factor_gt 0.1112
_refine_ls_wR_factor_ref 0.1308
_reflns_number_gt 1184
_reflns_number_total 1575
_reflns_threshold_expression >2sigma(I)
_cod_data_source_file c5cc08456c2.cif
_cod_data_source_block Compound-2a
_cod_depositor_comments 'Adding full bibliography for 7118453--7118456.cif.'
_cod_original_sg_symbol_H-M 'P 21'
_cod_database_code 7118455

loop_
_symmetry_equiv_pos_as_xyz
'x, y, z'
'-x, y+1/2, -z'

loop_
_atom_site_label
_atom_site_type_symbol
_atom_site_fract_x
_atom_site_fract_y
_atom_site_fract_z
_atom_site_U_iso_or_equiv
_atom_site_adp_type
_atom_site_occupancy
_atom_site_symmetry_multiplicity
_atom_site_calc_flag
_atom_site_refinement_flags
C1 C 0.6713(3) 0.3422(6) 0.39935(19) 0.0451(7) Uani 1 1 d .
C2 C 0.6562(4) 0.1961(6) 0.4774(2) 0.0542(8) Uani 1 1 d .
H2 H 0.5935 0.0598 0.4658 0.065 Uiso 1 1 calc R
C3 C 0.7342(5) 0.2524(7) 0.5729(2) 0.0639(10) Uani 1 1 d .
H3 H 0.7243 0.1529 0.6247 0.077 Uiso 1 1 calc R
C4 C 0.8258(4) 0.4537(8) 0.5912(2) 0.0628(9) Uani 1 1 d .
H4 H 0.8771 0.4910 0.6553 0.075 Uiso 1 1 calc R
C5 C 0.8417(4) 0.6005(7) 0.5148(2) 0.0618(8) Uani 1 1 d .
H5 H 0.9034 0.7374 0.5273 0.074 Uiso 1 1 calc R
C6 C 0.7654(4) 0.5445(6) 0.4185(2) 0.0529(8) Uani 1 1 d .
H6 H 0.7777 0.6434 0.3669 0.064 Uiso 1 1 calc R
C7 C 0.5892(3) 0.2820(5) 0.29831(19) 0.0423(7) Uani 1 1 d .
C8 C 0.5121(4) 0.0786(7) 0.26265(18) 0.0491(7) Uani 1 1 d .
H8 H 0.4991 -0.0552 0.2982 0.059 Uiso 1 1 calc R
C9 C 0.3630(4) -0.0434(7) 0.09246(19) 0.0536(8) Uani 1 1 d .
H9A H 0.4240 -0.1889 0.0926 0.064 Uiso 1 1 calc R
H9B H 0.3532 0.0246 0.0273 0.064 Uiso 1 1 calc R
C10 C 0.1876(3) -0.0894(6) 0.11411(17) 0.0417(7) Uani 1 1 d .
C11 C 0.1502(4) -0.2965(6) 0.15586(19) 0.0502(8) Uani 1 1 d .
H11 H 0.2339 -0.4098 0.1702 0.060 Uiso 1 1 calc R
C12 C -0.0107(4) -0.3368(7) 0.1766(2) 0.0574(8) Uani 1 1 d .
H12 H -0.0342 -0.4763 0.2052 0.069 Uiso 1 1 calc R
C13 C -0.1349(4) -0.1721(8) 0.1549(2) 0.0567(8) Uani 1 1 d .
H13 H -0.2428 -0.1999 0.1690 0.068 Uiso 1 1 calc R
C14 C -0.1013(4) 0.0335(7) 0.1127(2) 0.0563(9) Uani 1 1 d .
H14 H -0.1863 0.1449 0.0978 0.068 Uiso 1 1 calc R
C15 C 0.0603(4) 0.0754(7) 0.09218(19) 0.0506(7) Uani 1 1 d .
H15 H 0.0830 0.2152 0.0635 0.061 Uiso 1 1 calc R
N1 N 0.5791(3) 0.4313(6) 0.22181(16) 0.0554(7) Uani 1 1 d .
N2 N 0.4998(3) 0.3282(6) 0.14037(17) 0.0549(7) Uani 1 1 d .
N3 N 0.4596(3) 0.1137(5) 0.16543(15) 0.0450(6) Uani 1 1 d .

loop_
_atom_site_aniso_label
_atom_site_aniso_U_11
_atom_site_aniso_U_22
_atom_site_aniso_U_33
_atom_site_aniso_U_23
_atom_site_aniso_U_13
_atom_site_aniso_U_12
C1 0.0401(13) 0.0456(17) 0.0511(14) -0.0025(15) 0.0124(10) 0.0041(15)
C2 0.0602(17) 0.0519(19) 0.0513(15) -0.0001(16) 0.0119(12) -0.0058(18)
C3 0.075(2) 0.066(2) 0.0497(17) 0.0029(17) 0.0085(15) -0.001(2)
C4 0.068(2) 0.068(2) 0.0504(16) -0.0082(19) 0.0044(14) 0.001(2)
C5 0.0583(18) 0.0538(19) 0.0708(18) -0.010(2) 0.0047(14) -0.0053(19)
C6 0.0509(15) 0.052(2) 0.0562(16) 0.0010(16) 0.0095(12) -0.0045(17)
C7 0.0368(12) 0.0440(18) 0.0477(14) 0.0036(14) 0.0119(10) 0.0034(14)
C8 0.0555(16) 0.0500(18) 0.0427(14) 0.0026(16) 0.0111(11) -0.0050(17)
C9 0.0471(15) 0.067(2) 0.0478(14) -0.0126(18) 0.0128(11) -0.0066(18)
C10 0.0397(13) 0.0485(18) 0.0372(12) -0.0084(13) 0.0075(10) -0.0019(14)
C11 0.0494(15) 0.0498(19) 0.0507(15) 0.0003(15) 0.0069(11) 0.0063(17)
C12 0.0653(19) 0.051(2) 0.0586(16) 0.0022(17) 0.0192(14) -0.0071(18)
C13 0.0456(15) 0.068(2) 0.0586(16) -0.0069(19) 0.0158(12) -0.0046(19)
C14 0.0431(15) 0.062(2) 0.0635(16) -0.0028(17) 0.0091(12) 0.0116(17)
C15 0.0501(15) 0.0491(18) 0.0525(14) 0.0037(16) 0.0091(11) 0.0018(16)
N1 0.0540(14) 0.0546(16) 0.0553(14) 0.0073(15) 0.0037(11) -0.0059(15)
N2 0.0499(14) 0.0610(18) 0.0528(14) 0.0062(15) 0.0066(11) -0.0035(15)
N3 0.0363(11) 0.0544(16) 0.0456(11) 0.0014(13) 0.0105(9) -0.0026(12)

loop_
_atom_type_symbol
_atom_type_description
_atom_type_scat_dispersion_real
_atom_type_scat_dispersion_imag
_atom_type_scat_source
C C 0.0033 0.0016 'International Tables Vol C Tables 4.2.6.8 and 6.1.1.4'
N N 0.0061 0.0033 'International Tables Vol C Tables 4.2.6.8 and 6.1.1.4'
H H 0.0000 0.0000 'International Tables Vol C Tables 4.2.6.8 and 6.1.1.4'

loop_
_geom_angle_atom_site_label_1
_geom_angle_atom_site_label_2
_geom_angle_atom_site_label_3
_geom_angle
C6 C1 C2 118.8(3)
C6 C1 C7 120.9(3)
C2 C1 C7 120.3(3)
C1 C2 C3 120.4(3)
C1 C2 H2 119.8
C3 C2 H2 119.8
C4 C3 C2 120.4(3)
C4 C3 H3 119.8
C2 C3 H3 119.8
C3 C4 C5 120.0(3)
C3 C4 H4 120.0
C5 C4 H4 120.0
C4 C5 C6 120.1(4)
C4 C5 H5 119.9
C6 C5 H5 119.9
C1 C6 C5 120.3(3)
C1 C6 H6 119.9
C5 C6 H6 119.9
N1 C7 C8 107.7(2)
N1 C7 C1 122.8(3)
C8 C7 C1 129.4(3)
N3 C8 C7 105.5(3)
N3 C8 H8 127.2
C7 C8 H8 127.2
N3 C9 C10 111.5(2)
N3 C9 H9A 109.3
C10 C9 H9A 109.3
N3 C9 H9B 109.3
C10 C9 H9B 109.3
H9A C9 H9B 108.0
C11 C10 C15 118.6(3)
C11 C10 C9 120.9(3)
C15 C10 C9 120.5(3)
C10 C11 C12 120.6(3)
C10 C11 H11 119.7
C12 C11 H11 119.7
C13 C12 C11 120.1(3)
C13 C12 H12 119.9
C11 C12 H12 119.9
C12 C13 C14 120.3(3)
C12 C13 H13 119.8
C14 C13 H13 119.8
C13 C14 C15 119.8(3)
C13 C14 H14 120.1
C15 C14 H14 120.1
C10 C15 C14 120.5(3)
C10 C15 H15 119.7
C14 C15 H15 119.7
N2 N1 C7 109.1(3)
N1 N2 N3 107.2(2)
N2 N3 C8 110.5(3)
N2 N3 C9 121.0(2)
C8 N3 C9 128.5(3)

loop_
_geom_bond_atom_site_label_1
_geom_bond_atom_site_label_2
_geom_bond_distance
C1 C6 1.387(4)
C1 C2 1.390(4)
C1 C7 1.471(4)
C2 C3 1.390(4)
C2 H2 0.9300
C3 C4 1.370(6)
C3 H3 0.9300
C4 C5 1.375(5)
C4 H4 0.9300
C5 C6 1.396(4)
C5 H5 0.9300
C6 H6 0.9300
C7 N1 1.352(4)
C7 C8 1.374(5)
C8 N3 1.346(3)
C8 H8 0.9300
C9 N3 1.466(4)
C9 C10 1.507(4)
C9 H9A 0.9700
C9 H9B 0.9700
C10 C11 1.381(5)
C10 C15 1.385(4)
C11 C12 1.384(4)
C11 H11 0.9300
C12 C13 1.367(5)
C12 H12 0.9300
C13 C14 1.368(5)
C13 H13 0.9300
C14 C15 1.390(4)
C14 H14 0.9300
C15 H15 0.9300
N1 N2 1.327(3)
N2 N3 1.339(4)

loop_
_geom_torsion_atom_site_label_1
_geom_torsion_atom_site_label_2
_geom_torsion_atom_site_label_3
_geom_torsion_atom_site_label_4
_geom_torsion
C6 C1 C2 C3 0.0(4)
C7 C1 C2 C3 179.8(3)
C1 C2 C3 C4 0.6(5)
C2 C3 C4 C5 -0.4(5)
C3 C4 C5 C6 -0.3(5)
C2 C1 C6 C5 -0.7(4)
C7 C1 C6 C5 179.5(3)
C4 C5 C6 C1 0.8(5)
C6 C1 C7 N1 -9.7(4)
C2 C1 C7 N1 170.5(3)
C6 C1 C7 C8 170.0(3)
C2 C1 C7 C8 -9.8(4)
N1 C7 C8 N3 0.4(3)
C1 C7 C8 N3 -179.4(3)
N3 C9 C10 C11 -103.5(3)
N3 C9 C10 C15 76.7(3)
C15 C10 C11 C12 -0.9(4)
C9 C10 C11 C12 179.3(2)
C10 C11 C12 C13 0.6(4)
C11 C12 C13 C14 0.0(5)
C12 C13 C14 C15 -0.3(5)
C11 C10 C15 C14 0.6(4)
C9 C10 C15 C14 -179.6(3)
C13 C14 C15 C10 0.0(4)
C8 C7 N1 N2 -0.2(3)
C1 C7 N1 N2 179.5(2)
C7 N1 N2 N3 0.0(3)
N1 N2 N3 C8 0.2(3)
N1 N2 N3 C9 177.1(2)
C7 C8 N3 N2 -0.4(3)
C7 C8 N3 C9 -177.0(3)
C10 C9 N3 N2 -112.1(3)
C10 C9 N3 C8 64.2(4)
